data_4115087
loop_
_publ_author_name
'Udo Verkerk'
'Megumi Fujita'
'Trevor L. Dzwiniel'
'Robert McDonald'
'Jeffrey M. Stryker'

_publ_contact_author_address
; Department of Chemistry
  University of Alberta
  Edmonton Alberta T6G 2G2
  Canada
;
_publ_contact_author_email jeff.stryker@ualberta.ca
_publ_contact_author_fax 1(780)4928231
_publ_contact_author_name 'Dr Jeffrey M. Stryker'
_publ_contact_author_phone 1(780)4923891
_publ_section_title
;
 Tetrakis(2-hydroxyphenyl)ethene and Derivatives. A Structurally
 Preorganized Tetradentate Ligand System for Polymetallic Coordination
 Chemistry and Catalysis
;
_journal_name_full 'Journal of the American Chemical Society'
_journal_page_first 9988
_journal_page_last 9989
_journal_paper_doi 10.1021/ja027436u
_journal_volume 124
_journal_year 2002
_chemical_formula_sum 'C27 H22 Cl2 O4'
_chemical_formula_weight 481.35
_space_group_IT_number 2
_symmetry_cell_setting triclinic
_symmetry_space_group_name_Hall '-P 1'
_symmetry_space_group_name_H-M 'P -1'
_atom_sites_solution_hydrogens geom
_atom_sites_solution_primary direct
_atom_sites_solution_secondary difmap
_audit_creation_method 'manual editing of SHELXL template'
_cell_angle_alpha 75.610(10)
_cell_angle_beta 78.168(10)
_cell_angle_gamma 64.983(10)
_cell_formula_units_Z 2
_cell_length_a 8.2310(12)
_cell_length_b 9.6048(12)
_cell_length_c 17.243(2)
_cell_measurement_reflns_used 38
_cell_measurement_temperature 213(2)
_cell_measurement_theta_max 28.81
_cell_measurement_theta_min 26.51
_cell_volume 1188.8(3)
_computing_cell_refinement 'Siemens XSCANS'
_computing_data_collection 'Siemens XSCANS'
_computing_data_reduction 'Siemens SHELXTL'
_computing_molecular_graphics 'Siemens SHELXTL'
_computing_publication_material 'Siemens SHELXTL'
_computing_structure_refinement 'SHELXL-93 (Sheldrick, 1993)'
_computing_structure_solution 'SHELXS-86 (Sheldrick, 1990)'
_diffrn_ambient_temperature 213(2)
_diffrn_measurement_device 'Siemens P4/RA'
_diffrn_measurement_method '2\q/\w scans'
_diffrn_radiation_monochromator graphite
_diffrn_radiation_source 'fine-focus rotating anode'
_diffrn_radiation_type CuKa
_diffrn_radiation_wavelength 1.54178
_diffrn_reflns_av_R_equivalents 0.0290
_diffrn_reflns_av_sigmaI/netI 0.0360
_diffrn_reflns_limit_h_max 8
_diffrn_reflns_limit_h_min 0
_diffrn_reflns_limit_k_max 10
_diffrn_reflns_limit_k_min -9
_diffrn_reflns_limit_l_max 18
_diffrn_reflns_limit_l_min -18
_diffrn_reflns_number 3469
_diffrn_reflns_theta_max 57.19
_diffrn_reflns_theta_min 2.66
_diffrn_standards_decay_% <1%
_diffrn_standards_interval_count 297
_diffrn_standards_number 3
_exptl_absorpt_coefficient_mu 2.715
_exptl_absorpt_correction_T_max 0.6613
_exptl_absorpt_correction_T_min 0.5072
_exptl_absorpt_correction_type integration
_exptl_crystal_colour colorless
_exptl_crystal_density_diffrn 1.345
_exptl_crystal_description fragment
_exptl_crystal_F_000 500
_exptl_crystal_size_max 0.46
_exptl_crystal_size_mid 0.19
_exptl_crystal_size_min 0.19
_refine_diff_density_max 0.505
_refine_diff_density_min -0.355
_refine_diff_density_rms 0.084
_refine_ls_extinction_method none
_refine_ls_goodness_of_fit_all 1.046
_refine_ls_goodness_of_fit_obs 1.132
_refine_ls_hydrogen_treatment constr
_refine_ls_matrix_type full
_refine_ls_number_parameters 302
_refine_ls_number_reflns 3198
_refine_ls_number_restraints 0
_refine_ls_restrained_S_all 1.082
_refine_ls_restrained_S_obs 1.132
_refine_ls_R_factor_all 0.1162
_refine_ls_R_factor_obs 0.0831
_refine_ls_shift/esd_max -0.001
_refine_ls_shift/esd_mean 0.000
_refine_ls_structure_factor_coef Fsqd
_refine_ls_weighting_details 'w=1/[s^2^(Fo^2^)+( 0.1268P)^2^+1.1841P] where P=(Fo^2^+2Fc^2^)/3'
_refine_ls_weighting_scheme calc
_refine_ls_wR_factor_all 0.2511
_refine_ls_wR_factor_obs 0.2100
_reflns_number_observed 2116
_reflns_number_total 3200
_reflns_observed_criterion >2sigma(I)
_cod_data_source_file ja027436u_s2_1.cif
_cod_data_source_block compound(1a)
_cod_depositor_comments
;
The following automatic conversions were performed:

'_refine_ls_weighting_scheme' value 'calc w=1/[s^2^(Fo^2^)+(
0.1268P)^2^+1.1841P] where P=(Fo^2^+2Fc^2^)/3' was changed to 'calc'.
New tag '_refine_ls_weighting_details' was created. The value of the
new tag was set to 'w=1/[s^2^(Fo^2^)+( 0.1268P)^2^+1.1841P] where
P=(Fo^2^+2Fc^2^)/3'.

Automatic conversion script
Id: cif_fix_values 3143 2015-03-26 13:38:13Z robertas 
;
_cod_original_cell_volume 1188.7(3)
_cod_database_code 4115087

loop_
_symmetry_equiv_pos_as_xyz
'x, y, z'
'-x, -y, -z'

loop_
_atom_site_aniso_label
_atom_site_aniso_U_11
_atom_site_aniso_U_22
_atom_site_aniso_U_33
_atom_site_aniso_U_23
_atom_site_aniso_U_13
_atom_site_aniso_U_12
O1 0.060(2) 0.083(3) 0.087(3) -0.028(2) -0.011(2) -0.025(2)
O2 0.070(2) 0.064(2) 0.074(2) -0.010(2) -0.012(2) -0.026(2)
C1 0.044(3) 0.038(3) 0.063(3) -0.011(2) -0.008(2) -0.013(2)
C11 0.049(3) 0.038(2) 0.054(3) -0.007(2) 0.004(2) -0.017(2)
C12 0.057(3) 0.055(3) 0.068(3) -0.015(3) -0.003(3) -0.020(3)
C13 0.064(4) 0.058(3) 0.097(5) -0.028(3) -0.007(3) -0.010(3)
C14 0.072(4) 0.059(3) 0.093(4) -0.037(3) 0.006(3) -0.018(3)
C15 0.074(4) 0.049(3) 0.069(3) -0.017(3) -0.001(3) -0.025(3)
C16 0.061(3) 0.038(3) 0.062(3) -0.008(2) -0.001(2) -0.017(2)
C21 0.052(3) 0.038(3) 0.054(3) -0.008(2) 0.005(2) -0.015(2)
C22 0.060(3) 0.045(3) 0.066(3) -0.010(3) 0.000(3) -0.021(3)
C23 0.077(4) 0.050(3) 0.087(4) -0.016(3) 0.000(3) -0.034(3)
C24 0.077(4) 0.040(3) 0.096(5) 0.003(3) -0.006(3) -0.019(3)
C25 0.067(4) 0.044(3) 0.075(4) 0.002(3) -0.006(3) -0.014(3)
C26 0.063(3) 0.046(3) 0.063(3) -0.006(2) -0.006(3) -0.018(2)
O3 0.060(2) 0.077(3) 0.075(2) -0.007(2) -0.004(2) -0.033(2)
O4 0.072(3) 0.078(3) 0.085(3) -0.024(2) 0.005(2) -0.037(2)
C2 0.052(3) 0.035(2) 0.055(3) -0.006(2) -0.007(2) -0.016(2)
C31 0.056(3) 0.037(3) 0.054(3) -0.004(2) -0.014(2) -0.016(2)
C32 0.055(3) 0.045(3) 0.066(3) -0.012(2) -0.013(3) -0.014(2)
C33 0.063(4) 0.047(3) 0.098(5) -0.015(3) -0.017(3) -0.008(3)
C34 0.080(4) 0.044(3) 0.104(5) 0.005(3) -0.026(4) -0.019(3)
C35 0.082(4) 0.049(3) 0.078(4) 0.000(3) -0.023(3) -0.028(3)
C36 0.066(3) 0.043(3) 0.063(3) -0.010(2) -0.009(3) -0.019(2)
C41 0.057(3) 0.040(3) 0.056(3) -0.003(2) -0.016(2) -0.016(2)
C42 0.056(3) 0.054(3) 0.065(3) -0.013(3) -0.007(3) -0.019(3)
C43 0.083(4) 0.052(3) 0.097(5) -0.023(3) -0.011(4) -0.031(3)
C44 0.075(4) 0.057(3) 0.089(4) -0.030(3) -0.013(3) -0.017(3)
C45 0.063(3) 0.054(3) 0.067(3) -0.017(3) -0.006(3) -0.011(3)
C46 0.062(3) 0.042(3) 0.060(3) -0.008(2) -0.008(3) -0.017(2)
Cl1 0.152(2) 0.159(2) 0.116(2) -0.053(2) -0.034(2) -0.011(2)
Cl2 0.221(3) 0.218(3) 0.112(2) -0.059(2) 0.032(2) -0.157(3)
C99 0.094(5) 0.129(7) 0.133(7) -0.037(6) 0.006(5) -0.049(5)

loop_
_atom_site_label
_atom_site_type_symbol
_atom_site_fract_x
_atom_site_fract_y
_atom_site_fract_z
_atom_site_U_iso_or_equiv
_atom_site_thermal_displace_type
_atom_site_occupancy
_atom_site_calc_flag
_atom_site_refinement_flags
O1 O 0.4109(5) -0.1559(5) 0.5040(2) 0.0749(11) Uani 1 d .
H1O H 0.5214(15) -0.1789(77) 0.4968(24) 0.112 Uiso 1 calc R
O2 O 0.2482(5) 0.1581(4) 0.5145(2) 0.0693(10) Uani 1 d .
H2O H 0.2824(75) 0.0633(5) 0.5149(28) 0.104 Uiso 1 calc R
C1 C 0.0544(6) 0.0125(5) 0.4665(3) 0.0488(12) Uani 1 d .
C11 C 0.1868(6) -0.1178(5) 0.4251(3) 0.0488(12) Uani 1 d .
C12 C 0.3614(7) -0.1959(6) 0.4441(3) 0.0607(14) Uani 1 d .
C13 C 0.4860(8) -0.3179(6) 0.4061(4) 0.076(2) Uani 1 d .
H13 H 0.6033(8) -0.3729(6) 0.4213(4) 0.091 Uiso 1 calc R
C14 C 0.4344(8) -0.3562(6) 0.3461(4) 0.075(2) Uani 1 d .
H14 H 0.5185(8) -0.4369(6) 0.3195(4) 0.090 Uiso 1 calc R
C15 C 0.2623(8) -0.2792(6) 0.3242(3) 0.0638(14) Uani 1 d .
H15 H 0.2289(8) -0.3063(6) 0.2829(3) 0.077 Uiso 1 calc R
C16 C 0.1392(7) -0.1610(5) 0.3641(3) 0.0556(13) Uani 1 d .
H16 H 0.0209(7) -0.1086(5) 0.3498(3) 0.067 Uiso 1 calc R
C21 C 0.0427(6) 0.1749(5) 0.4291(3) 0.0508(12) Uani 1 d .
C22 C 0.1371(7) 0.2418(6) 0.4555(3) 0.0586(13) Uani 1 d .
C23 C 0.1177(8) 0.3949(6) 0.4230(4) 0.069(2) Uani 1 d .
H23 H 0.1783(8) 0.4408(6) 0.4425(4) 0.083 Uiso 1 calc R
C24 C 0.0102(8) 0.4791(6) 0.3627(4) 0.075(2) Uani 1 d .
H24 H -0.0022(8) 0.5825(6) 0.3407(4) 0.091 Uiso 1 calc R
C25 C -0.0799(8) 0.4136(6) 0.3340(4) 0.067(2) Uani 1 d .
H25 H -0.1513(8) 0.4708(6) 0.2916(4) 0.081 Uiso 1 calc R
C26 C -0.0642(7) 0.2623(6) 0.3681(3) 0.0591(13) Uani 1 d .
H26 H -0.1279(7) 0.2184(6) 0.3493(3) 0.071 Uiso 1 calc R
O3 O 0.4138(5) 0.3465(4) -0.0143(2) 0.0705(10) Uani 1 d .
H3O H 0.5164(37) 0.3277(62) -0.0044(22) 0.106 Uiso 1 calc R
O4 O 0.2593(5) 0.6599(5) -0.0027(3) 0.0759(11) Uani 1 d .
H4O H 0.2752(62) 0.5760(44) -0.0145(33) 0.114 Uiso 1 calc R
C2 C 0.0355(6) 0.4885(5) 0.0335(3) 0.0482(11) Uani 1 d .
C31 C 0.1547(7) 0.3265(5) 0.0715(3) 0.0494(12) Uani 1 d .
C32 C 0.3355(7) 0.2608(5) 0.0464(3) 0.0560(13) Uani 1 d .
C33 C 0.4417(8) 0.1073(6) 0.0792(4) 0.073(2) Uani 1 d .
H33 H 0.5649(8) 0.0619(6) 0.0606(4) 0.087 Uiso 1 calc R
C34 C 0.3618(9) 0.0243(6) 0.1394(4) 0.079(2) Uani 1 d .
H34 H 0.4318(9) -0.0792(6) 0.1616(4) 0.094 Uiso 1 calc R
C35 C 0.1829(8) 0.0890(6) 0.1677(4) 0.069(2) Uani 1 d .
H35 H 0.1315(8) 0.0314(6) 0.2098(4) 0.083 Uiso 1 calc R
C36 C 0.0788(7) 0.2393(5) 0.1338(3) 0.0580(13) Uani 1 d .
H36 H -0.0444(7) 0.2839(5) 0.1527(3) 0.070 Uiso 1 calc R
C41 C 0.0003(7) 0.6194(5) 0.0748(3) 0.0514(12) Uani 1 d .
C42 C 0.1131(7) 0.6998(6) 0.0554(3) 0.0585(13) Uani 1 d .
C43 C 0.0800(8) 0.8235(6) 0.0923(4) 0.074(2) Uani 1 d .
H43 H 0.1549(8) 0.8796(6) 0.0772(4) 0.089 Uiso 1 calc R
C44 C -0.0642(8) 0.8635(6) 0.1515(4) 0.073(2) Uani 1 d .
H44 H -0.0860(8) 0.9461(6) 0.1773(4) 0.087 Uiso 1 calc R
C45 C -0.1767(7) 0.7834(6) 0.1731(3) 0.0646(14) Uani 1 d .
H45 H -0.2742(7) 0.8106(6) 0.2136(3) 0.077 Uiso 1 calc R
C46 C -0.1439(7) 0.6628(5) 0.1344(3) 0.0559(13) Uani 1 d .
H46 H -0.2210(7) 0.6087(5) 0.1487(3) 0.067 Uiso 1 calc R
Cl1 Cl 0.5822(4) 0.0966(3) 0.30812(15) 0.1515(11) Uani 1 d .
Cl2 Cl 0.5204(4) 0.3892(4) 0.19078(15) 0.1613(12) Uani 1 d .
C99 C 0.4333(11) 0.2626(9) 0.2531(5) 0.118(3) Uani 1 d .
H99A H 0.3773(11) 0.2289(9) 0.2203(5) 0.142 Uiso 1 calc R
H99B H 0.3371(11) 0.3201(9) 0.2911(5) 0.142 Uiso 1 calc R

loop_
_atom_type_symbol
_atom_type_description
_atom_type_scat_dispersion_real
_atom_type_scat_dispersion_imag
_atom_type_scat_source
C C .0181 .0091 'International Tables Vol C Tables 4.2.6.8 and 6.1.1.4'
H H .0000 .0000 'International Tables Vol C Tables 4.2.6.8 and 6.1.1.4'
O O .0492 .0322 'International Tables Vol C Tables 4.2.6.8 and 6.1.1.4'
Cl Cl .3639 .7018 'International Tables Vol C Tables 4.2.6.8 and 6.1.1.4'

loop_
_geom_angle_atom_site_label_1
_geom_angle_atom_site_label_2
_geom_angle_atom_site_label_3
_geom_angle
_geom_angle_site_symmetry_1
C1 C1 C11 121.9(5) 2_556
C1 C1 C21 120.7(5) 2_556
C11 C1 C21 117.4(4) .
C12 C11 C16 117.8(4) .
C12 C11 C1 121.0(4) .
C16 C11 C1 121.2(4) .
O1 C12 C11 118.8(5) .
O1 C12 C13 119.6(5) .
C11 C12 C13 121.6(5) .
C14 C13 C12 118.9(6) .
C13 C14 C15 121.4(5) .
C14 C15 C16 118.8(5) .
C15 C16 C11 121.5(5) .
C26 C21 C22 118.3(4) .
C26 C21 C1 120.6(5) .
C22 C21 C1 121.2(4) .
O2 C22 C23 119.3(5) .
O2 C22 C21 120.3(4) .
C23 C22 C21 120.4(5) .
C24 C23 C22 120.0(5) .
C23 C24 C25 120.5(5) .
C24 C25 C26 119.3(5) .
C21 C26 C25 121.4(5) .
C2 C2 C41 122.0(5) 2_565
C2 C2 C31 120.8(5) 2_565
C41 C2 C31 117.2(4) .
C32 C31 C36 118.6(4) .
C32 C31 C2 122.0(4) .
C36 C31 C2 119.4(4) .
C31 C32 O3 119.4(4) .
C31 C32 C33 121.2(5) .
O3 C32 C33 119.3(5) .
C34 C33 C32 118.5(5) .
C35 C34 C33 121.6(5) .
C34 C35 C36 119.4(5) .
C35 C36 C31 120.7(5) .
C42 C41 C46 118.1(5) .
C42 C41 C2 120.5(5) .
C46 C41 C2 121.3(4) .
O4 C42 C41 120.3(5) .
O4 C42 C43 118.5(5) .
C41 C42 C43 121.1(5) .
C44 C43 C42 119.3(5) .
C45 C44 C43 120.8(5) .
C46 C45 C44 119.1(5) .
C45 C46 C41 121.6(5) .
Cl2 C99 Cl1 117.1(5) .

loop_
_geom_bond_atom_site_label_1
_geom_bond_atom_site_label_2
_geom_bond_distance
_geom_bond_site_symmetry_2
O1 C12 1.372(6) .
O2 C22 1.367(6) .
C1 C1 1.347(9) 2_556
C1 C11 1.495(6) .
C1 C21 1.502(6) .
C11 C12 1.376(7) .
C11 C16 1.398(7) .
C12 C13 1.393(7) .
C13 C14 1.374(8) .
C14 C15 1.375(8) .
C15 C16 1.385(7) .
C21 C26 1.379(7) .
C21 C22 1.392(7) .
C22 C23 1.389(7) .
C24 C25 1.374(8) .
C25 C26 1.387(7) .
C23 C24 1.369(8) .
O3 C32 1.391(6) .
O4 C42 1.380(6) .
C2 C2 1.328(9) 2_565
C2 C41 1.491(6) .
C2 C31 1.509(6) .
C31 C32 1.370(7) .
C31 C36 1.403(7) .
C32 C33 1.398(7) .
C33 C34 1.378(8) .
C34 C35 1.369(8) .
C35 C36 1.379(7) .
C41 C42 1.386(7) .
C41 C46 1.391(7) .
C42 C43 1.386(7) .
C43 C44 1.383(8) .
C44 C45 1.380(8) .
C45 C46 1.380(7) .
Cl1 C99 1.737(8) .
Cl2 C99 1.709(8) .

loop_
_geom_torsion_atom_site_label_1
_geom_torsion_atom_site_label_2
_geom_torsion_atom_site_label_3
_geom_torsion_atom_site_label_4
_geom_torsion
_geom_torsion_site_symmetry_1
_geom_torsion_site_symmetry_3
_geom_torsion_site_symmetry_4
C1 C1 C11 C12 -91.8(7) 2_556 . .
C21 C1 C11 C12 90.0(6) . . .
C1 C1 C11 C16 90.3(7) 2_556 . .
C21 C1 C11 C16 -87.8(5) . . .
C16 C11 C12 O1 -179.8(4) . . .
C1 C11 C12 O1 2.3(7) . . .
C16 C11 C12 C13 -2.2(7) . . .
C1 C11 C12 C13 179.8(5) . . .
O1 C12 C13 C14 -179.8(5) . . .
C11 C12 C13 C14 2.6(9) . . .
C12 C13 C14 C15 -1.3(9) . . .
C13 C14 C15 C16 -0.3(9) . . .
C14 C15 C16 C11 0.7(8) . . .
C12 C11 C16 C15 0.6(7) . . .
C1 C11 C16 C15 178.5(4) . . .
C1 C1 C21 C26 -93.5(7) 2_556 . .
C11 C1 C21 C26 84.6(6) . . .
C1 C1 C21 C22 85.6(7) 2_556 . .
C11 C1 C21 C22 -96.2(6) . . .
C26 C21 C22 O2 -178.4(4) . . .
C1 C21 C22 O2 2.4(7) . . .
C26 C21 C22 C23 2.4(7) . . .
C1 C21 C22 C23 -176.8(5) . . .
C23 C24 C25 C26 1.5(9) . . .
C22 C23 C24 C25 0.3(9) . . .
O2 C22 C23 C24 178.5(5) . . .
C21 C22 C23 C24 -2.3(8) . . .
C22 C21 C26 C25 -0.6(7) . . .
C1 C21 C26 C25 178.6(5) . . .
C24 C25 C26 C21 -1.4(8) . . .
C2 C2 C31 C32 84.2(7) 2_565 . .
C41 C2 C31 C32 -96.5(6) . . .
C2 C2 C31 C36 -95.2(7) 2_565 . .
C41 C2 C31 C36 84.2(6) . . .
C36 C31 C32 O3 -178.8(4) . . .
C2 C31 C32 O3 1.8(7) . . .
C36 C31 C32 C33 3.0(7) . . .
C2 C31 C32 C33 -176.4(5) . . .
C31 C32 C33 C34 -1.9(8) . . .
O3 C32 C33 C34 179.9(5) . . .
C32 C33 C34 C35 -0.5(9) . . .
C33 C34 C35 C36 1.7(9) . . .
C34 C35 C36 C31 -0.6(8) . . .
C32 C31 C36 C35 -1.7(7) . . .
C2 C31 C36 C35 177.6(4) . . .
C2 C2 C41 C42 -90.6(7) 2_565 . .
C31 C2 C41 C42 90.1(6) . . .
C2 C2 C41 C46 90.4(7) 2_565 . .
C31 C2 C41 C46 -88.9(6) . . .
C46 C41 C42 O4 179.2(4) . . .
C2 C41 C42 O4 0.2(7) . . .
C46 C41 C42 C43 -2.1(7) . . .
C2 C41 C42 C43 178.8(5) . . .
O4 C42 C43 C44 -179.0(5) . . .
C41 C42 C43 C44 2.3(8) . . .
C42 C43 C44 C45 -1.1(9) . . .
C43 C44 C45 C46 -0.3(9) . . .
C44 C45 C46 C41 0.5(8) . . .
C42 C41 C46 C45 0.7(7) . . .
C2 C41 C46 C45 179.7(4) . . .
C11 C1 C1 C11 180.0 . 2_556 2_556
C11 C1 C1 C21 1.9(10) . 2_556 2_556
C21 C1 C1 C21 180.000(2) . 2_556 2_556
C31 C2 C2 C31 180.0 . 2_565 2_565
C31 C2 C2 C41 -0.7(10) . 2_565 2_565
C41 C2 C2 C41 180.0 . 2_565 2_565
